data_7709725
loop_
_publ_author_name
'You, Maolin'
'Nguyen, Giang Truong'
'Shao, Dong'
'Wang, Te'
'Chang, Xiaoyong'
'Ungur, Liviu'
'Zhang, Yuan-Zhu'

_publ_section_title
;
 Manipulating the spin crossover behaviour in a series of cyanide-bridged
 {FeIII2FeII2} molecular squares through NCE- co-ligands
;
_journal_name_full 'Dalton Transactions'
_journal_paper_doi 10.1039/D2DT00058J
_journal_year 2022
_chemical_formula_moiety 'C68 H74 B4 Fe4 N26 O2 P2, 2[C4H11O2N]'
_chemical_formula_sum 'C68 H74 B4 Fe4 N26 O2 P2'
_chemical_formula_weight 1616.11
_space_group_crystal_system orthorhombic
_space_group_IT_number 43
_space_group_name_Hall 'F 2 -2d'
_space_group_name_H-M_alt 'F d d 2'
_atom_sites_solution_hydrogens mixed
_atom_sites_solution_primary iterative
_audit_creation_date 2022-03-01
_audit_creation_method
;
Olex2 1.3
(compiled 2020.11.12 svn.r5f609507 for OlexSys, GUI svn.r6408)
;
_audit_update_record
;
2022-03-02 deposited with the CCDC.	2022-03-07 downloaded from the CCDC.
;
_cell_angle_alpha 90
_cell_angle_beta 90
_cell_angle_gamma 90
_cell_formula_units_Z 8
_cell_length_a 28.913(5)
_cell_length_b 47.393(8)
_cell_length_c 13.020(2)
_cell_measurement_reflns_used 9991
_cell_measurement_temperature 100.0
_cell_measurement_theta_max 25.01
_cell_measurement_theta_min 2.66
_cell_volume 17841(5)
_computing_cell_refinement 'SAINT V8.38A (Bruker, 2018)'
_computing_data_collection 'Apex3 (Bruker, 2018)'
_computing_data_reduction 'SAINT V8.38A (Bruker, 2018)'
_computing_molecular_graphics 'Olex2 1.3 (Dolomanov et al., 2009)'
_computing_publication_material 'Olex2 1.3 (Dolomanov et al., 2009)'
_computing_structure_refinement 'SHELXL 2018/3 (Sheldrick, 2015)'
_computing_structure_solution 'olex2.solve 1.3 (Bourhis et al., 2015)'
_diffrn_ambient_temperature 100.0
_diffrn_measured_fraction_theta_full 0.989
_diffrn_measured_fraction_theta_max 0.989
_diffrn_measurement_device_type 'Bruker APEX-II CCD'
_diffrn_measurement_method '\f and \w scans'
_diffrn_radiation_type MoK\a
_diffrn_radiation_wavelength 0.71073
_diffrn_reflns_av_R_equivalents 0.0759
_diffrn_reflns_av_unetI/netI 0.0277
_diffrn_reflns_Laue_measured_fraction_full 0.989
_diffrn_reflns_Laue_measured_fraction_max 0.989
_diffrn_reflns_limit_h_max 34
_diffrn_reflns_limit_h_min -34
_diffrn_reflns_limit_k_max 56
_diffrn_reflns_limit_k_min -56
_diffrn_reflns_limit_l_max 15
_diffrn_reflns_limit_l_min -15
_diffrn_reflns_number 121562
_diffrn_reflns_point_group_measured_fraction_full 0.988
_diffrn_reflns_point_group_measured_fraction_max 0.988
_diffrn_reflns_theta_full 25.146
_diffrn_reflns_theta_max 25.146
_diffrn_reflns_theta_min 2.664
_diffrn_source_current 1.2
_diffrn_source_power 0.0576
_diffrn_source_voltage 48.0
_diffrn_standards_number 0
_exptl_absorpt_coefficient_mu 0.727
_exptl_absorpt_correction_type none
_exptl_crystal_colour Darkred
_exptl_crystal_density_diffrn 1.203
_exptl_crystal_description Block
_exptl_crystal_F_000 6672
_exptl_crystal_size_max 0.2
_exptl_crystal_size_mid 0.1
_exptl_crystal_size_min 0.05
_refine_diff_density_max 0.306
_refine_diff_density_min -0.195
_refine_diff_density_rms 0.039
_refine_ls_abs_structure_details
;
 Refined as an inversion twin.
;
_refine_ls_abs_structure_Flack 0.025(12)
_refine_ls_extinction_method none
_refine_ls_goodness_of_fit_ref 1.020
_refine_ls_hydrogen_treatment mixed
_refine_ls_matrix_type full
_refine_ls_number_parameters 497
_refine_ls_number_reflns 7898
_refine_ls_number_restraints 36
_refine_ls_restrained_S_all 1.027
_refine_ls_R_factor_all 0.0274
_refine_ls_R_factor_gt 0.0257
_refine_ls_shift/su_max 0.003
_refine_ls_shift/su_mean 0.000
_refine_ls_structure_factor_coef Fsqd
_refine_ls_weighting_details 'w=1/[\s^2^(Fo^2^)+(0.0332P)^2^+24.3202P] where P=(Fo^2^+2Fc^2^)/3'
_refine_ls_weighting_scheme calc
_refine_ls_wR_factor_gt 0.0629
_refine_ls_wR_factor_ref 0.0637
_reflns_Friedel_coverage 0.905
_reflns_Friedel_fraction_full 0.987
_reflns_Friedel_fraction_max 0.987
_reflns_number_gt 7577
_reflns_number_total 7898
_reflns_threshold_expression 'I > 2\s(I)'
_cod_data_source_file d2dt00058j2.cif
_cod_data_source_block 100k
_cod_database_code 7709725
_shelx_shelxl_version_number 2018/3
_shelx_space_group_comment
;
The symmetry employed for this shelxl refinement is uniquely defined
by the following loop, which should always be used as a source of
symmetry information in preference to the above space-group names.
They are only intended as comments.
;
_olex2_refinement_description
;
1. Twinned data refinement
 Scales: 0.97544
 0.02456
2. Restrained distances
 B2-H2B = B2-H2A
 0.98 with sigma of 0.02
 B2-H2A = B2-H2B
 0.98 with sigma of 0.02
 B2-H2C
 0.98 with sigma of 0.02
 B2-H2B = B2-H2A = B2-H2C
 1.15 with sigma of 0.02
3. Uiso/Uaniso restraints and constraints
H2C \\sim H2B \\sim H2A \\sim B2: within 2A with sigma of 0.04 and sigma for
terminal atoms of 0.08 within 2A
Uanis(Fe2) \\sim Ueq: with sigma of 0.005 and sigma for terminal atoms of 0.01
4.a Ternary CH refined with riding coordinates:
 B1(H1)
4.b Aromatic/amide H refined with riding coordinates:
 C18(H18), C27(H27), C29(H29), C32(H32), C36(H36), C37(H37), C21(H21),
 C13(H13), C24(H24), C26(H26), C9(H9), C30(H30), C17(H17), C22(H22), C33(H33)
4.c Idealised Me refined as rotating group:
 C12(H12A,H12B,H12C), C20(H20A,H20B,H20C), C23(H23A,H23B,H23C), C5(H5A,H5B,
 H5C), C28(H28A,H28B,H28C), C31(H31A,H31B,H31C)
;
_smtbx_masks_void_probe_radius 1.2
_smtbx_masks_void_truncation_radius 1.2
_olex2_submission_special_instructions 'No special instructions were received'

loop_
_space_group_symop_operation_xyz
'x, y, z'
'-x, -y, z'
'x+1/4, -y+1/4, z+1/4'
'-x+1/4, y+1/4, z+1/4'
'x, y+1/2, z+1/2'
'-x, -y+1/2, z+1/2'
'x+1/4, -y+3/4, z+3/4'
'-x+1/4, y+3/4, z+3/4'
'x+1/2, y, z+1/2'
'-x+1/2, -y, z+1/2'
'x+3/4, -y+1/4, z+3/4'
'-x+3/4, y+1/4, z+3/4'
'x+1/2, y+1/2, z'
'-x+1/2, -y+1/2, z'
'x+3/4, -y+3/4, z+1/4'
'-x+3/4, y+3/4, z+1/4'

loop_
_atom_site_label
_atom_site_type_symbol
_atom_site_fract_x
_atom_site_fract_y
_atom_site_fract_z
_atom_site_U_iso_or_equiv
_atom_site_adp_type
_atom_site_occupancy
_atom_site_site_symmetry_order
_atom_site_calc_flag
_atom_site_refinement_flags_posn
_atom_site_refinement_flags_adp
_atom_site_refinement_flags_occupancy
_atom_site_disorder_assembly
_atom_site_disorder_group
Fe2 Fe 0.61466(2) 0.47362(2) 0.42168(3) 0.01593(10) Uani 1 1 d . U . . .
Fe1 Fe 0.45693(2) 0.43009(2) 0.42752(3) 0.01661(10) Uani 1 1 d . . . . .
P1 P 0.69542(3) 0.45621(2) 0.58152(7) 0.0297(2) Uani 1 1 d . . . . .
N9 N 0.48569(8) 0.39255(5) 0.4547(2) 0.0209(6) Uani 1 1 d . . . . .
N1 N 0.55359(8) 0.45683(5) 0.4162(2) 0.0185(5) Uani 1 1 d . . . . .
N6 N 0.60822(9) 0.47534(5) 0.5751(2) 0.0204(6) Uani 1 1 d . . . . .
N12 N 0.46620(8) 0.36949(5) 0.4073(2) 0.0239(6) Uani 1 1 d . . . . .
N5 N 0.64294(8) 0.43496(5) 0.4301(2) 0.0215(5) Uani 1 1 d . . . . .
N2 N 0.41369(8) 0.48919(5) 0.41198(19) 0.0169(5) Uani 1 1 d . . . . .
O1 O 0.73241(9) 0.44823(6) 0.6542(2) 0.0446(7) Uani 1 1 d . . . . .
N4 N 0.67698(8) 0.49178(5) 0.4255(2) 0.0226(5) Uani 1 1 d . . . . .
N8 N 0.39376(8) 0.41266(5) 0.4384(2) 0.0209(5) Uani 1 1 d . . . . .
N7 N 0.61776(9) 0.47254(6) 0.2715(2) 0.0225(7) Uani 1 1 d . . . . .
N10 N 0.45639(9) 0.42168(6) 0.2771(2) 0.0217(6) Uani 1 1 d . . . . .
N13 N 0.44467(9) 0.39494(6) 0.2466(2) 0.0258(6) Uani 1 1 d . . . . .
N11 N 0.38692(9) 0.38807(6) 0.3836(2) 0.0275(6) Uani 1 1 d . . . . .
C1 C 0.51702(9) 0.44726(6) 0.4178(2) 0.0169(6) Uani 1 1 d . . . . .
N3 N 0.45900(10) 0.44407(6) 0.6578(2) 0.0309(7) Uani 1 1 d . . . . .
C6 C 0.35347(11) 0.41939(7) 0.4836(2) 0.0243(7) Uani 1 1 d . . . . .
C8 C 0.48730(11) 0.34574(6) 0.4412(3) 0.0284(7) Uani 1 1 d . . . . .
C10 C 0.51916(11) 0.38285(7) 0.5175(2) 0.0240(7) Uani 1 1 d . . . . .
C12 C 0.48049(11) 0.46669(7) 0.1911(2) 0.0273(7) Uani 1 1 d . . . . .
H12A H 0.458619 0.477850 0.231783 0.041 Uiso 1 1 calc R U . . .
H12B H 0.481174 0.473843 0.120490 0.041 Uiso 1 1 calc R U . . .
H12C H 0.511433 0.468166 0.221313 0.041 Uiso 1 1 calc R U . . .
C14 C 0.46572(10) 0.43675(8) 0.1906(2) 0.0252(7) Uani 1 1 d . . . . .
C16 C 0.67713(11) 0.42837(7) 0.4975(3) 0.0264(7) Uani 1 1 d . . . . .
C18 C 0.56791(13) 0.48349(8) 0.6176(3) 0.0310(8) Uani 1 1 d . . . . .
H18 H 0.543589 0.489976 0.574593 0.037 Uiso 1 1 calc R U . . .
C20 C 0.34690(11) 0.44290(7) 0.5583(3) 0.0268(7) Uani 1 1 d . . . . .
H20A H 0.354203 0.436240 0.627708 0.040 Uiso 1 1 calc R U . . .
H20B H 0.314698 0.449329 0.556002 0.040 Uiso 1 1 calc R U . . .
H20C H 0.367464 0.458576 0.540356 0.040 Uiso 1 1 calc R U . . .
C4 C 0.61707(10) 0.47421(6) 0.1846(3) 0.0222(7) Uani 1 1 d . . . . .
C3 C 0.45774(10) 0.43883(7) 0.5724(3) 0.0227(7) Uani 1 1 d . . . . .
C25 C 0.64215(12) 0.46692(8) 0.6399(3) 0.0294(8) Uani 1 1 d . . . . .
C27 C 0.75188(12) 0.49792(8) 0.5050(3) 0.0386(9) Uani 1 1 d . . . . .
H27 H 0.773198 0.492506 0.556913 0.046 Uiso 1 1 calc R U . . .
C29 C 0.52073(11) 0.35347(7) 0.5108(3) 0.0280(7) Uani 1 1 d . . . . .
H29 H 0.540928 0.341227 0.547251 0.034 Uiso 1 1 calc R U . . .
C2 C 0.43035(10) 0.46719(6) 0.4111(2) 0.0191(6) Uani 1 1 d . . . . .
C32 C 0.69704(13) 0.40203(8) 0.5065(3) 0.0358(8) Uani 1 1 d . . . . .
H32 H 0.721326 0.398645 0.554101 0.043 Uiso 1 1 calc R U . . .
C34 C 0.70946(11) 0.48483(7) 0.4963(3) 0.0270(7) Uani 1 1 d . . . . .
C36 C 0.68785(12) 0.51269(7) 0.3603(3) 0.0296(8) Uani 1 1 d . . . . .
H36 H 0.665763 0.518301 0.310247 0.036 Uiso 1 1 calc R U . . .
C37 C 0.32062(11) 0.39907(8) 0.4575(3) 0.0342(8) Uani 1 1 d . . . . .
H37 H 0.289215 0.398715 0.478875 0.041 Uiso 1 1 calc R U . . .
C21 C 0.62747(12) 0.41412(7) 0.3694(3) 0.0285(7) Uani 1 1 d . . . . .
H21 H 0.603751 0.418026 0.321002 0.034 Uiso 1 1 calc R U . . .
C7 C 0.44645(11) 0.39298(8) 0.1427(3) 0.0298(8) Uani 1 1 d . . . . .
C23 C 0.54919(11) 0.40046(7) 0.5859(3) 0.0268(7) Uani 1 1 d . . . . .
H23A H 0.577203 0.405983 0.548606 0.040 Uiso 1 1 calc R U . . .
H23B H 0.557769 0.389513 0.646846 0.040 Uiso 1 1 calc R U . . .
H23C H 0.532236 0.417401 0.606992 0.040 Uiso 1 1 calc R U . . .
C13 C 0.68039(15) 0.38061(8) 0.4438(3) 0.0428(10) Uani 1 1 d . . . . .
H13 H 0.692933 0.362113 0.447821 0.051 Uiso 1 1 calc R U . . .
C24 C 0.76247(12) 0.51913(9) 0.4362(3) 0.0417(9) Uani 1 1 d . . . . .
H24 H 0.791462 0.528531 0.439145 0.050 Uiso 1 1 calc R U . . .
C5 C 0.47250(13) 0.31690(7) 0.4062(4) 0.0418(10) Uani 1 1 d . . . . .
H5A H 0.439128 0.314734 0.416679 0.063 Uiso 1 1 calc R U . . .
H5B H 0.489019 0.302523 0.445959 0.063 Uiso 1 1 calc R U . . .
H5C H 0.479712 0.314635 0.333102 0.063 Uiso 1 1 calc R U . . .
C26 C 0.45947(11) 0.41911(8) 0.1056(3) 0.0300(8) Uani 1 1 d . . . . .
H26 H 0.463428 0.424159 0.035525 0.036 Uiso 1 1 calc R U . . .
C15 C 0.34211(11) 0.37957(8) 0.3948(3) 0.0358(9) Uani 1 1 d . . . . .
C28 C 0.43598(14) 0.36626(9) 0.0851(3) 0.0451(10) Uani 1 1 d . . . . .
H28A H 0.456340 0.351146 0.109496 0.068 Uiso 1 1 calc R U . . .
H28B H 0.441103 0.369299 0.011534 0.068 Uiso 1 1 calc R U . . .
H28C H 0.403663 0.360903 0.096746 0.068 Uiso 1 1 calc R U . . .
C9 C 0.63684(16) 0.46536(12) 0.7446(3) 0.0576(13) Uani 1 1 d . . . . .
H9 H 0.661628 0.458986 0.786480 0.069 Uiso 1 1 calc R U . . .
C30 C 0.64553(15) 0.38664(8) 0.3759(3) 0.0384(9) Uani 1 1 d . . . . .
H30 H 0.633529 0.372186 0.332926 0.046 Uiso 1 1 calc R U . . .
C17 C 0.56132(16) 0.48259(13) 0.7223(3) 0.0630(16) Uani 1 1 d . . . . .
H17 H 0.532569 0.488658 0.749919 0.076 Uiso 1 1 calc R U . . .
C31 C 0.32450(14) 0.35286(10) 0.3486(4) 0.0564(13) Uani 1 1 d . . . . .
H31A H 0.320201 0.355470 0.274531 0.085 Uiso 1 1 calc R U . . .
H31B H 0.294857 0.347883 0.380254 0.085 Uiso 1 1 calc R U . . .
H31C H 0.346875 0.337685 0.360602 0.085 Uiso 1 1 calc R U . . .
C22 C 0.73011(13) 0.52634(8) 0.3634(3) 0.0382(9) Uani 1 1 d . . . . .
H22 H 0.736815 0.540773 0.314948 0.046 Uiso 1 1 calc R U . . .
B1 B 0.42789(13) 0.37398(8) 0.3280(3) 0.0274(8) Uani 1 1 d . . . . .
H1 H 0.418388 0.355696 0.295944 0.033 Uiso 1 1 calc R U . . .
C33 C 0.5954(2) 0.47309(14) 0.7886(3) 0.082(2) Uani 1 1 d . . . . .
H33 H 0.590475 0.471967 0.860593 0.098 Uiso 1 1 calc R U . . .
B2 B 0.61615(17) 0.47819(11) 0.0633(3) 0.0392(11) Uani 1 1 d D U . . .
H2A H 0.6305(15) 0.4593(6) 0.034(3) 0.058(12) Uiso 1 1 d D U . . .
H2B H 0.6377(19) 0.4957(9) 0.055(6) 0.13(2) Uiso 1 1 d D U . . .
H2C H 0.5829(11) 0.4723(12) 0.037(5) 0.098(18) Uiso 1 1 d D U . . .

loop_
_atom_site_aniso_label
_atom_site_aniso_U_11
_atom_site_aniso_U_22
_atom_site_aniso_U_33
_atom_site_aniso_U_23
_atom_site_aniso_U_13
_atom_site_aniso_U_12
Fe2 0.01218(19) 0.0195(2) 0.01611(19) -0.00370(18) -0.00097(18) 0.00022(15)
Fe1 0.01301(19) 0.01799(19) 0.0188(2) 0.00066(19) 0.00059(18) -0.00005(15)
P1 0.0200(4) 0.0379(5) 0.0312(5) -0.0069(4) -0.0085(4) 0.0079(4)
N9 0.0169(13) 0.0183(12) 0.0275(15) 0.0001(10) 0.0003(10) -0.0010(10)
N1 0.0202(13) 0.0200(12) 0.0154(12) -0.0008(11) -0.0012(11) 0.0028(10)
N6 0.0202(14) 0.0240(15) 0.0169(14) -0.0060(11) -0.0054(11) 0.0012(11)
N12 0.0170(13) 0.0213(13) 0.0335(16) -0.0008(12) 0.0046(11) -0.0022(10)
N5 0.0161(11) 0.0261(13) 0.0223(13) -0.0027(12) 0.0036(12) 0.0003(10)
N2 0.0156(12) 0.0201(13) 0.0150(12) 0.0015(10) 0.0000(10) -0.0002(9)
O1 0.0338(15) 0.0547(16) 0.0454(17) -0.0097(13) -0.0174(12) 0.0134(12)
N4 0.0182(12) 0.0240(12) 0.0256(13) -0.0063(13) 0.0025(12) -0.0002(10)
N8 0.0184(12) 0.0201(12) 0.0242(14) 0.0035(11) 0.0007(11) -0.0022(10)
N7 0.0171(14) 0.0246(15) 0.0259(17) -0.0036(11) 0.0022(11) -0.0010(11)
N10 0.0180(14) 0.0244(14) 0.0227(14) -0.0056(11) -0.0003(11) -0.0019(11)
N13 0.0177(13) 0.0315(15) 0.0283(14) -0.0099(12) 0.0000(11) -0.0010(11)
N11 0.0162(14) 0.0262(14) 0.0401(16) -0.0055(12) -0.0010(12) -0.0044(11)
C1 0.0187(15) 0.0182(13) 0.0138(13) 0.0006(12) 0.0018(13) 0.0023(11)
N3 0.0354(16) 0.0357(16) 0.0217(17) 0.0039(13) -0.0002(12) 0.0001(12)
C6 0.0212(16) 0.0236(16) 0.0282(17) 0.0055(14) 0.0046(13) 0.0019(13)
C8 0.0224(16) 0.0219(15) 0.041(2) -0.0036(15) 0.0110(15) -0.0011(12)
C10 0.0195(15) 0.0274(17) 0.0249(16) 0.0021(13) 0.0041(13) -0.0011(13)
C12 0.0270(16) 0.0390(18) 0.0158(16) 0.0071(14) 0.0014(13) 0.0009(14)
C14 0.0134(14) 0.0435(19) 0.0186(16) 0.0006(14) 0.0006(13) 0.0029(13)
C16 0.0192(16) 0.0301(18) 0.0300(18) -0.0024(14) -0.0001(13) 0.0046(13)
C18 0.0279(18) 0.047(2) 0.0183(17) -0.0063(15) -0.0016(14) 0.0107(16)
C20 0.0184(16) 0.0322(18) 0.0298(17) 0.0040(14) 0.0075(14) 0.0065(13)
C4 0.0193(15) 0.0268(16) 0.0206(19) -0.0018(14) 0.0015(13) 0.0003(11)
C3 0.0183(16) 0.0235(16) 0.0263(19) 0.0069(15) 0.0041(13) 0.0000(12)
C25 0.0233(17) 0.0389(19) 0.0261(17) -0.0052(14) -0.0086(14) 0.0115(15)
C27 0.0181(17) 0.045(2) 0.052(2) -0.0183(19) -0.0063(16) 0.0009(15)
C29 0.0211(16) 0.0246(16) 0.0381(19) 0.0082(14) 0.0011(14) 0.0071(13)
C2 0.0163(14) 0.0266(16) 0.0144(15) 0.0005(13) 0.0011(12) -0.0059(12)
C32 0.0325(19) 0.036(2) 0.039(2) 0.0028(17) -0.0014(16) 0.0119(16)
C34 0.0151(15) 0.0345(18) 0.0316(18) -0.0100(15) -0.0044(13) 0.0052(13)
C36 0.0221(17) 0.0364(19) 0.0305(19) -0.0048(15) 0.0047(14) -0.0031(14)
C37 0.0107(15) 0.044(2) 0.048(2) 0.0008(16) 0.0069(14) -0.0033(14)
C21 0.0300(19) 0.0290(18) 0.0264(17) -0.0081(14) 0.0051(14) -0.0035(14)
C7 0.0203(17) 0.038(2) 0.0309(18) -0.0117(15) -0.0062(13) 0.0057(14)
C23 0.0240(16) 0.0295(17) 0.0269(17) 0.0044(14) -0.0031(14) 0.0027(13)
C13 0.055(2) 0.0256(17) 0.047(3) 0.0018(17) 0.009(2) 0.0154(17)
C24 0.0211(16) 0.057(2) 0.047(2) -0.014(2) 0.0013(17) -0.0142(16)
C5 0.0329(19) 0.0227(17) 0.070(3) -0.0048(18) 0.0106(19) -0.0032(14)
C26 0.0174(16) 0.051(2) 0.0215(17) -0.0093(16) 0.0005(13) 0.0065(15)
C15 0.0136(16) 0.042(2) 0.052(2) -0.0052(17) 0.0050(15) -0.0088(14)
C28 0.038(2) 0.058(3) 0.040(2) -0.026(2) -0.0094(18) 0.0038(19)
C9 0.042(3) 0.104(4) 0.027(2) -0.007(2) -0.0141(18) 0.018(3)
C30 0.054(2) 0.0257(18) 0.036(2) -0.0077(15) 0.0100(18) 0.0017(17)
C17 0.046(3) 0.122(5) 0.021(2) -0.009(2) -0.0005(18) 0.038(3)
C31 0.024(2) 0.059(3) 0.085(3) -0.023(3) 0.000(2) -0.0166(19)
C22 0.031(2) 0.045(2) 0.038(2) -0.0040(17) 0.0118(16) -0.0152(17)
B1 0.0182(18) 0.0257(19) 0.038(2) -0.0101(17) -0.0005(16) -0.0044(14)
C33 0.070(4) 0.161(6) 0.014(2) -0.005(3) -0.005(2) 0.048(4)
B2 0.041(3) 0.057(3) 0.020(2) 0.0021(19) 0.0065(18) 0.010(2)

loop_
_atom_type_symbol
_atom_type_description
_atom_type_scat_dispersion_real
_atom_type_scat_dispersion_imag
_atom_type_scat_source
C C 0.0033 0.0016 'International Tables Vol C Tables 4.2.6.8 and 6.1.1.4'
H H 0.0000 0.0000 'International Tables Vol C Tables 4.2.6.8 and 6.1.1.4'
B B 0.0013 0.0007 'International Tables Vol C Tables 4.2.6.8 and 6.1.1.4'
Fe Fe 0.3463 0.8444 'International Tables Vol C Tables 4.2.6.8 and 6.1.1.4'
N N 0.0061 0.0033 'International Tables Vol C Tables 4.2.6.8 and 6.1.1.4'
O O 0.0106 0.0060 'International Tables Vol C Tables 4.2.6.8 and 6.1.1.4'
P P 0.1023 0.0942 'International Tables Vol C Tables 4.2.6.8 and 6.1.1.4'

loop_
_geom_angle_atom_site_label_1
_geom_angle_atom_site_label_2
_geom_angle_atom_site_label_3
_geom_angle
_geom_angle_site_symmetry_1
_geom_angle_site_symmetry_3
_geom_angle_publ_flag
N1 Fe2 N6 88.19(11) . . ?
N1 Fe2 N5 89.91(10) . . ?
N1 Fe2 N2 89.19(10) . 2_665 ?
N1 Fe2 N4 178.56(11) . . ?
N1 Fe2 N7 89.68(11) . . ?
N6 Fe2 N5 91.16(11) . . ?
N2 Fe2 N6 89.36(11) 2_665 . ?
N2 Fe2 N5 178.95(11) 2_665 . ?
N2 Fe2 N4 89.50(10) 2_665 . ?
N2 Fe2 N7 88.75(11) 2_665 . ?
N4 Fe2 N6 92.39(11) . . ?
N4 Fe2 N5 91.40(10) . . ?
N7 Fe2 N6 177.17(11) . . ?
N7 Fe2 N5 90.71(12) . . ?
N7 Fe2 N4 89.70(12) . . ?
N9 Fe1 N8 89.98(10) . . ?
N9 Fe1 N10 89.97(11) . . ?
N10 Fe1 N8 88.87(11) . . ?
C1 Fe1 N9 90.72(11) . . ?
C1 Fe1 N8 179.19(11) . . ?
C1 Fe1 N10 91.55(12) . . ?
C1 Fe1 C3 87.86(13) . . ?
C1 Fe1 C2 88.11(11) . . ?
C3 Fe1 N9 90.72(12) . . ?
C3 Fe1 N8 91.72(12) . . ?
C3 Fe1 N10 179.10(15) . . ?
C2 Fe1 N9 175.86(12) . . ?
C2 Fe1 N8 91.16(11) . . ?
C2 Fe1 N10 94.03(12) . . ?
C2 Fe1 C3 85.27(13) . . ?
O1 P1 C16 114.55(16) . . ?
O1 P1 C25 115.03(16) . . ?
O1 P1 C34 115.15(16) . . ?
C16 P1 C34 104.18(16) . . ?
C25 P1 C16 102.35(16) . . ?
C25 P1 C34 104.04(16) . . ?
N12 N9 Fe1 117.24(19) . . ?
C10 N9 Fe1 135.3(2) . . ?
C10 N9 N12 107.2(2) . . ?
C1 N1 Fe2 176.7(2) . . ?
C18 N6 Fe2 120.0(2) . . ?
C18 N6 C25 117.1(3) . . ?
C25 N6 Fe2 122.7(2) . . ?
N9 N12 B1 119.3(2) . . ?
C8 N12 N9 109.2(3) . . ?
C8 N12 B1 131.4(3) . . ?
C16 N5 Fe2 122.8(2) . . ?
C21 N5 Fe2 120.2(2) . . ?
C21 N5 C16 117.0(3) . . ?
C2 N2 Fe2 176.8(2) . 2_665 ?
C34 N4 Fe2 122.5(2) . . ?
C36 N4 Fe2 120.9(2) . . ?
C36 N4 C34 116.6(3) . . ?
N11 N8 Fe1 116.13(19) . . ?
C6 N8 Fe1 136.2(2) . . ?
C6 N8 N11 107.6(2) . . ?
C4 N7 Fe2 173.4(3) . . ?
N13 N10 Fe1 118.1(2) . . ?
C14 N10 Fe1 134.8(2) . . ?
C14 N10 N13 107.1(3) . . ?
N10 N13 B1 118.5(3) . . ?
C7 N13 N10 110.1(3) . . ?
C7 N13 B1 131.1(3) . . ?
N8 N11 B1 119.9(2) . . ?
C15 N11 N8 109.3(3) . . ?
C15 N11 B1 130.7(3) . . ?
N1 C1 Fe1 176.6(3) . . ?
N8 C6 C20 125.0(3) . . ?
N8 C6 C37 108.7(3) . . ?
C37 C6 C20 126.0(3) . . ?
N12 C8 C29 108.0(3) . . ?
N12 C8 C5 121.9(3) . . ?
C29 C8 C5 130.0(3) . . ?
N9 C10 C29 109.0(3) . . ?
N9 C10 C23 125.9(3) . . ?
C29 C10 C23 125.0(3) . . ?
H12A C12 H12B 109.5 . . ?
H12A C12 H12C 109.5 . . ?
H12B C12 H12C 109.5 . . ?
C14 C12 H12A 109.5 . . ?
C14 C12 H12B 109.5 . . ?
C14 C12 H12C 109.5 . . ?
N10 C14 C12 123.8(3) . . ?
N10 C14 C26 108.4(3) . . ?
C26 C14 C12 127.8(3) . . ?
N5 C16 P1 116.0(2) . . ?
N5 C16 C32 124.5(3) . . ?
C32 C16 P1 119.4(3) . . ?
N6 C18 H18 119.4 . . ?
N6 C18 C17 121.2(4) . . ?
C17 C18 H18 119.4 . . ?
C6 C20 H20A 109.5 . . ?
C6 C20 H20B 109.5 . . ?
C6 C20 H20C 109.5 . . ?
H20A C20 H20B 109.5 . . ?
H20A C20 H20C 109.5 . . ?
H20B C20 H20C 109.5 . . ?
N7 C4 B2 177.2(3) . . ?
N3 C3 Fe1 178.8(3) . . ?
N6 C25 P1 116.2(3) . . ?
N6 C25 C9 123.6(4) . . ?
C9 C25 P1 120.1(3) . . ?
C34 C27 H27 120.9 . . ?
C34 C27 C24 118.1(4) . . ?
C24 C27 H27 120.9 . . ?
C8 C29 C10 106.5(3) . . ?
C8 C29 H29 126.8 . . ?
C10 C29 H29 126.8 . . ?
N2 C2 Fe1 173.0(3) . . ?
C16 C32 H32 121.1 . . ?
C16 C32 C13 117.8(3) . . ?
C13 C32 H32 121.1 . . ?
N4 C34 P1 116.5(2) . . ?
N4 C34 C27 124.2(3) . . ?
C27 C34 P1 119.3(3) . . ?
N4 C36 H36 118.9 . . ?
N4 C36 C22 122.3(3) . . ?
C22 C36 H36 118.9 . . ?
C6 C37 H37 126.3 . . ?
C15 C37 C6 107.5(3) . . ?
C15 C37 H37 126.3 . . ?
N5 C21 H21 119.2 . . ?
N5 C21 C30 121.5(3) . . ?
C30 C21 H21 119.2 . . ?
N13 C7 C26 107.3(3) . . ?
N13 C7 C28 123.2(3) . . ?
C26 C7 C28 129.5(3) . . ?
C10 C23 H23A 109.5 . . ?
C10 C23 H23B 109.5 . . ?
C10 C23 H23C 109.5 . . ?
H23A C23 H23B 109.5 . . ?
H23A C23 H23C 109.5 . . ?
H23B C23 H23C 109.5 . . ?
C32 C13 H13 120.6 . . ?
C30 C13 C32 118.8(3) . . ?
C30 C13 H13 120.6 . . ?
C27 C24 H24 120.7 . . ?
C22 C24 C27 118.5(3) . . ?
C22 C24 H24 120.7 . . ?
C8 C5 H5A 109.5 . . ?
C8 C5 H5B 109.5 . . ?
C8 C5 H5C 109.5 . . ?
H5A C5 H5B 109.5 . . ?
H5A C5 H5C 109.5 . . ?
H5B C5 H5C 109.5 . . ?
C14 C26 H26 126.4 . . ?
C7 C26 C14 107.1(3) . . ?
C7 C26 H26 126.4 . . ?
N11 C15 C37 107.0(3) . . ?
N11 C15 C31 122.1(3) . . ?
C37 C15 C31 130.8(3) . . ?
C7 C28 H28A 109.5 . . ?
C7 C28 H28B 109.5 . . ?
C7 C28 H28C 109.5 . . ?
H28A C28 H28B 109.5 . . ?
H28A C28 H28C 109.5 . . ?
H28B C28 H28C 109.5 . . ?
C25 C9 H9 120.1 . . ?
C25 C9 C33 119.7(4) . . ?
C33 C9 H9 120.1 . . ?
C21 C30 H30 119.8 . . ?
C13 C30 C21 120.3(3) . . ?
C13 C30 H30 119.8 . . ?
C18 C17 H17 119.1 . . ?
C18 C17 C33 121.9(4) . . ?
C33 C17 H17 119.1 . . ?
C15 C31 H31A 109.5 . . ?
C15 C31 H31B 109.5 . . ?
C15 C31 H31C 109.5 . . ?
H31A C31 H31B 109.5 . . ?
H31A C31 H31C 109.5 . . ?
H31B C31 H31C 109.5 . . ?
C36 C22 H22 119.8 . . ?
C24 C22 C36 120.3(4) . . ?
C24 C22 H22 119.8 . . ?
N12 B1 N13 109.1(3) . . ?
N12 B1 N11 107.5(3) . . ?
N12 B1 H1 111.1 . . ?
N13 B1 N11 106.7(3) . . ?
N13 B1 H1 111.1 . . ?
N11 B1 H1 111.1 . . ?
C9 C33 C17 116.5(4) . . ?
C9 C33 H33 121.7 . . ?
C17 C33 H33 121.7 . . ?
C4 B2 H2A 105(3) . . ?
C4 B2 H2B 101(4) . . ?
C4 B2 H2C 108(4) . . ?
H2A B2 H2B 114(4) . . ?
H2A B2 H2C 91(4) . . ?
H2B B2 H2C 136(5) . . ?

loop_
_geom_bond_atom_site_label_1
_geom_bond_atom_site_label_2
_geom_bond_distance
_geom_bond_site_symmetry_2
_geom_bond_publ_flag
Fe2 N1 1.938(2) . ?
Fe2 N6 2.008(3) . ?
Fe2 N5 2.009(2) . ?
Fe2 N2 1.948(2) 2_665 ?
Fe2 N4 1.997(2) . ?
Fe2 N7 1.958(3) . ?
Fe1 N9 1.996(3) . ?
Fe1 N8 2.010(2) . ?
Fe1 N10 1.998(3) . ?
Fe1 C1 1.923(3) . ?
Fe1 C3 1.932(4) . ?
Fe1 C2 1.931(3) . ?
P1 O1 1.478(3) . ?
P1 C16 1.794(3) . ?
P1 C25 1.791(4) . ?
P1 C34 1.799(4) . ?
N9 N12 1.376(4) . ?
N9 C10 1.347(4) . ?
N1 C1 1.151(4) . ?
N6 C18 1.347(4) . ?
N6 C25 1.354(4) . ?
N12 C8 1.354(4) . ?
N12 B1 1.529(5) . ?
N5 C16 1.358(4) . ?
N5 C21 1.342(4) . ?
N2 C2 1.148(4) . ?
N4 C34 1.356(4) . ?
N4 C36 1.342(4) . ?
N8 N11 1.381(4) . ?
N8 C6 1.343(4) . ?
N7 C4 1.135(5) . ?
N10 N13 1.371(4) . ?
N10 C14 1.361(4) . ?
N13 C7 1.357(5) . ?
N13 B1 1.531(5) . ?
N11 C15 1.365(4) . ?
N11 B1 1.541(5) . ?
N3 C3 1.139(4) . ?
C6 C20 1.492(4) . ?
C6 C37 1.395(5) . ?
C8 C29 1.375(5) . ?
C8 C5 1.503(5) . ?
C10 C29 1.396(5) . ?
C10 C23 1.498(5) . ?
C12 H12A 0.9800 . ?
C12 H12B 0.9800 . ?
C12 H12C 0.9800 . ?
C12 C14 1.482(5) . ?
C14 C26 1.399(5) . ?
C16 C32 1.380(5) . ?
C18 H18 0.9500 . ?
C18 C17 1.378(5) . ?
C20 H20A 0.9800 . ?
C20 H20B 0.9800 . ?
C20 H20C 0.9800 . ?
C4 B2 1.591(5) . ?
C25 C9 1.374(6) . ?
C27 H27 0.9500 . ?
C27 C34 1.379(5) . ?
C27 C24 1.381(6) . ?
C29 H29 0.9500 . ?
C32 H32 0.9500 . ?
C32 C13 1.389(6) . ?
C36 H36 0.9500 . ?
C36 C22 1.383(5) . ?
C37 H37 0.9500 . ?
C37 C15 1.381(5) . ?
C21 H21 0.9500 . ?
C21 C30 1.405(5) . ?
C7 C26 1.382(5) . ?
C7 C28 1.502(5) . ?
C23 H23A 0.9800 . ?
C23 H23B 0.9800 . ?
C23 H23C 0.9800 . ?
C13 H13 0.9500 . ?
C13 C30 1.371(6) . ?
C24 H24 0.9500 . ?
C24 C22 1.376(6) . ?
C5 H5A 0.9800 . ?
C5 H5B 0.9800 . ?
C5 H5C 0.9800 . ?
C26 H26 0.9500 . ?
C15 C31 1.491(5) . ?
C28 H28A 0.9800 . ?
C28 H28B 0.9800 . ?
C28 H28C 0.9800 . ?
C9 H9 0.9500 . ?
C9 C33 1.377(7) . ?
C30 H30 0.9500 . ?
C17 H17 0.9500 . ?
C17 C33 1.385(7) . ?
C31 H31A 0.9800 . ?
C31 H31B 0.9800 . ?
C31 H31C 0.9800 . ?
C22 H22 0.9500 . ?
B1 H1 1.0000 . ?
C33 H33 0.9500 . ?
B2 H2A 1.059(16) . ?
B2 H2B 1.044(17) . ?
B2 H2C 1.06(2) . ?

loop_
_geom_torsion_atom_site_label_1
_geom_torsion_atom_site_label_2
_geom_torsion_atom_site_label_3
_geom_torsion_atom_site_label_4
_geom_torsion
_geom_torsion_site_symmetry_1
_geom_torsion_site_symmetry_2
_geom_torsion_site_symmetry_3
_geom_torsion_site_symmetry_4
_geom_torsion_publ_flag
Fe2 N6 C18 C17 174.5(4) . . . . ?
Fe2 N6 C25 P1 4.1(4) . . . . ?
Fe2 N6 C25 C9 -173.5(4) . . . . ?
Fe2 N5 C16 P1 1.0(3) . . . . ?
Fe2 N5 C16 C32 179.2(3) . . . . ?
Fe2 N5 C21 C30 -177.9(3) . . . . ?
Fe2 N4 C34 P1 4.7(3) . . . . ?
Fe2 N4 C34 C27 -176.3(3) . . . . ?
Fe2 N4 C36 C22 177.7(3) . . . . ?
Fe1 N9 N12 C8 -174.7(2) . . . . ?
Fe1 N9 N12 B1 6.9(3) . . . . ?
Fe1 N9 C10 C29 173.2(2) . . . . ?
Fe1 N9 C10 C23 -5.2(5) . . . . ?
Fe1 N8 N11 C15 -177.2(2) . . . . ?
Fe1 N8 N11 B1 6.3(4) . . . . ?
Fe1 N8 C6 C20 -9.8(5) . . . . ?
Fe1 N8 C6 C37 176.4(2) . . . . ?
Fe1 N10 N13 C7 -179.5(2) . . . . ?
Fe1 N10 N13 B1 6.2(4) . . . . ?
Fe1 N10 C14 C12 0.4(5) . . . . ?
Fe1 N10 C14 C26 179.7(2) . . . . ?
P1 C16 C32 C13 176.8(3) . . . . ?
P1 C25 C9 C33 -178.7(5) . . . . ?
N9 N12 C8 C29 -0.1(3) . . . . ?
N9 N12 C8 C5 177.8(3) . . . . ?
N9 N12 B1 N13 53.1(4) . . . . ?
N9 N12 B1 N11 -62.3(3) . . . . ?
N9 C10 C29 C8 0.5(4) . . . . ?
N6 C18 C17 C33 -0.6(9) . . . . ?
N6 C25 C9 C33 -1.1(8) . . . . ?
N12 N9 C10 C29 -0.6(3) . . . . ?
N12 N9 C10 C23 -179.0(3) . . . . ?
N12 C8 C29 C10 -0.2(4) . . . . ?
N5 C16 C32 C13 -1.3(6) . . . . ?
N5 C21 C30 C13 -1.3(5) . . . . ?
O1 P1 C16 N5 179.6(2) . . . . ?
O1 P1 C16 C32 1.3(4) . . . . ?
O1 P1 C25 N6 177.7(3) . . . . ?
O1 P1 C25 C9 -4.6(4) . . . . ?
O1 P1 C34 N4 177.1(2) . . . . ?
O1 P1 C34 C27 -2.0(3) . . . . ?
N4 C36 C22 C24 -1.4(6) . . . . ?
N8 N11 C15 C37 0.0(4) . . . . ?
N8 N11 C15 C31 -177.1(4) . . . . ?
N8 N11 B1 N12 54.1(4) . . . . ?
N8 N11 B1 N13 -62.9(4) . . . . ?
N8 C6 C37 C15 0.1(4) . . . . ?
N10 N13 C7 C26 -0.2(4) . . . . ?
N10 N13 C7 C28 179.3(3) . . . . ?
N10 N13 B1 N12 -60.9(4) . . . . ?
N10 N13 B1 N11 54.9(4) . . . . ?
N10 C14 C26 C7 -0.4(3) . . . . ?
N13 N10 C14 C12 -179.0(3) . . . . ?
N13 N10 C14 C26 0.3(3) . . . . ?
N13 C7 C26 C14 0.4(4) . . . . ?
N11 N8 C6 C20 173.7(3) . . . . ?
N11 N8 C6 C37 -0.1(4) . . . . ?
C6 N8 N11 C15 0.1(4) . . . . ?
C6 N8 N11 B1 -176.4(3) . . . . ?
C6 C37 C15 N11 0.0(4) . . . . ?
C6 C37 C15 C31 176.7(4) . . . . ?
C8 N12 B1 N13 -124.9(3) . . . . ?
C8 N12 B1 N11 119.8(3) . . . . ?
C10 N9 N12 C8 0.4(3) . . . . ?
C10 N9 N12 B1 -177.9(3) . . . . ?
C12 C14 C26 C7 178.8(3) . . . . ?
C14 N10 N13 C7 0.0(3) . . . . ?
C14 N10 N13 B1 -174.3(3) . . . . ?
C16 P1 C25 N6 -57.5(3) . . . . ?
C16 P1 C25 C9 120.2(4) . . . . ?
C16 P1 C34 N4 50.8(3) . . . . ?
C16 P1 C34 C27 -128.3(3) . . . . ?
C16 N5 C21 C30 0.5(5) . . . . ?
C16 C32 C13 C30 0.5(6) . . . . ?
C18 N6 C25 P1 -179.9(3) . . . . ?
C18 N6 C25 C9 2.4(6) . . . . ?
C18 C17 C33 C9 1.9(10) . . . . ?
C20 C6 C37 C15 -173.6(3) . . . . ?
C25 P1 C16 N5 54.4(3) . . . . ?
C25 P1 C16 C32 -123.8(3) . . . . ?
C25 P1 C34 N4 -56.1(3) . . . . ?
C25 P1 C34 C27 124.8(3) . . . . ?
C25 N6 C18 C17 -1.6(6) . . . . ?
C25 C9 C33 C17 -1.0(9) . . . . ?
C27 C24 C22 C36 0.5(6) . . . . ?
C32 C13 C30 C21 0.7(6) . . . . ?
C34 P1 C16 N5 -53.7(3) . . . . ?
C34 P1 C16 C32 128.0(3) . . . . ?
C34 P1 C25 N6 50.8(3) . . . . ?
C34 P1 C25 C9 -131.5(4) . . . . ?
C34 N4 C36 C22 0.9(5) . . . . ?
C34 C27 C24 C22 0.7(6) . . . . ?
C36 N4 C34 P1 -178.5(2) . . . . ?
C36 N4 C34 C27 0.5(5) . . . . ?
C21 N5 C16 P1 -177.4(2) . . . . ?
C21 N5 C16 C32 0.8(5) . . . . ?
C7 N13 B1 N12 126.2(4) . . . . ?
C7 N13 B1 N11 -118.0(4) . . . . ?
C23 C10 C29 C8 179.0(3) . . . . ?
C24 C27 C34 P1 177.7(3) . . . . ?
C24 C27 C34 N4 -1.3(5) . . . . ?
C5 C8 C29 C10 -177.9(3) . . . . ?
C15 N11 B1 N12 -121.6(4) . . . . ?
C15 N11 B1 N13 121.5(4) . . . . ?
C28 C7 C26 C14 -179.1(3) . . . . ?
B1 N12 C8 C29 178.0(3) . . . . ?
B1 N12 C8 C5 -4.1(5) . . . . ?
B1 N13 C7 C26 173.1(3) . . . . ?
B1 N13 C7 C28 -7.4(6) . . . . ?
B1 N11 C15 C37 176.0(3) . . . . ?
B1 N11 C15 C31 -1.1(6) . . . . ?

loop_
_twin_individual_id
_twin_individual_mass_fraction_refined
1 0.97544
2 0.02456

loop_
_smtbx_masks_void_nr
_smtbx_masks_void_average_x
_smtbx_masks_void_average_y
_smtbx_masks_void_average_z
_smtbx_masks_void_volume
_smtbx_masks_void_count_electrons
_smtbx_masks_void_content
1 0.081 -0.431 -0.465 4270.0 899.8 '16 C4H11O2N'
